data_4318252
loop_
_publ_author_name
'Bao-Hui Xia'
'Chi-Ming Che'
'David Lee Phillips'
'King-Hung Leung'
'Kung-Kai Cheung'

_publ_section_title
;
 Metal-Metal Interactions in Dinuclear d8 Metal Cyanide Complexes
 Supported by Phosphine Ligands. Spectroscopic Properties and ab Initio
 Calculations of [M2(\m-diphosphine)2(CN)4] and trans-[M(phosphine)2(CN)2]
 (M = Pt, Ni)
;
_journal_name_full 'Inorganic Chemistry'
_journal_page_first 3866
_journal_page_last 3875
_journal_paper_doi 10.1021/ic020077j
_journal_volume 41
_journal_year 2002
_chemical_formula_moiety 'C38 H66 N2 P2 Pt '
_chemical_formula_sum 'C38 H66 N2 P2 Pt'
_chemical_formula_weight 807.99
_space_group_IT_number 2
_symmetry_cell_setting triclinic
_symmetry_Int_Tables_number 2
_symmetry_space_group_name_Hall '-P 1'
_symmetry_space_group_name_H-M 'P -1'
_audit_creation_date 'Wed Dec  6 14:18:17 2000'
_audit_creation_method 'from TEXRAY.INF file'
_cell_angle_alpha 65.23(2)
_cell_angle_beta 69.80(2)
_cell_angle_gamma 89.72(2)
_cell_formula_units_Z 1
_cell_length_a 9.927(2)
_cell_length_b 10.274(2)
_cell_length_c 11.050(2)
_cell_measurement_reflns_used 0
_cell_measurement_temperature 301.2
_cell_measurement_theta_max 0.0
_cell_measurement_theta_min 0.0
_cell_volume 947.4(4)
_computing_cell_refinement 'MAR Data Collection Software & DENZO'
_computing_data_collection 'MAR Data Collection Software & DENZO'
_computing_data_reduction teXsan
_computing_publication_material teXsan
_computing_structure_refinement teXsan
_computing_structure_solution 'DIRDIF92 (PATTY)'
_diffrn_ambient_temperature 301.2
_diffrn_measurement_device 'MAR IPDS'
_diffrn_measurement_method oscillation
_diffrn_orient_matrix_UB_11 0.00000
_diffrn_orient_matrix_UB_12 0.00000
_diffrn_orient_matrix_UB_13 0.00000
_diffrn_orient_matrix_UB_21 0.00000
_diffrn_orient_matrix_UB_22 0.00000
_diffrn_orient_matrix_UB_23 0.00000
_diffrn_orient_matrix_UB_31 0.00000
_diffrn_orient_matrix_UB_32 0.00000
_diffrn_orient_matrix_UB_33 0.00000
_diffrn_radiation_detector 'imaging plare'
_diffrn_radiation_monochromator graphite
_diffrn_radiation_source 'X-ray tube'
_diffrn_radiation_type MoKalpha
_diffrn_radiation_wavelength 0.7107
_diffrn_reflns_av_R_equivalents 0.00
_diffrn_reflns_limit_h_max 12
_diffrn_reflns_limit_h_min 0
_diffrn_reflns_limit_k_max 12
_diffrn_reflns_limit_k_min -11
_diffrn_reflns_limit_l_max 13
_diffrn_reflns_limit_l_min -12
_diffrn_reflns_number 3638
_diffrn_reflns_theta_max 26.58
_diffrn_standards_decay_% 0.00
_diffrn_standards_interval_count 0
_diffrn_standards_number 0
_exptl_absorpt_coefficient_mu 3.800
_exptl_absorpt_correction_type none
_exptl_crystal_colour colourless
_exptl_crystal_density_diffrn 1.416
_exptl_crystal_density_meas 0.000
_exptl_crystal_description prism
_exptl_crystal_F_000 416.00
_exptl_crystal_size_max 0.300
_exptl_crystal_size_mid 0.150
_exptl_crystal_size_min 0.100
_refine_diff_density_max 0.69
_refine_diff_density_min -2.02
_refine_ls_extinction_coef 69.68592
_refine_ls_extinction_method Zachariasen_type_2_Gaussian_isotropic
_refine_ls_goodness_of_fit_obs 1.688
_refine_ls_hydrogen_treatment noref
_refine_ls_matrix_type full
_refine_ls_number_parameters 196
_refine_ls_number_reflns 3638
_refine_ls_number_restraints 0
_refine_ls_R_factor_obs 0.0324
_refine_ls_shift/esd_max 0.0070
_refine_ls_structure_factor_coef F
_refine_ls_weighting_scheme sigma
_refine_ls_wR_factor_obs 0.0461
_reflns_number_observed 3638
_reflns_number_total 3638
_reflns_observed_criterion 3.00
_cod_data_source_file ic020077j_5.cif
_cod_data_source_block ip761_(C38H66N2P2Pt)_21032000
_cod_depositor_comments
;
The following automatic conversions were performed:

'_atom_site_thermal_displace_type' tag value 'Uij' was replaced with
'Uani' value 55 times.

Automatic conversion script
Id: cif_fix_values 1646 2011-03-28 12:23:43Z adriana 
;
_cod_original_sg_symbol_H-M 'P -1 '
_cod_original_formula_sum 'C38 H66 N2 P2 Pt '
_cod_database_code 4318252

loop_
_symmetry_equiv_pos_as_xyz
'   +x,   +y,   +z'
'   -x,   -y,   -z'

loop_
_atom_site_aniso_label
_atom_site_aniso_U_11
_atom_site_aniso_U_22
_atom_site_aniso_U_33
_atom_site_aniso_U_12
_atom_site_aniso_U_13
_atom_site_aniso_U_23
Pt(1) 0.0291(1) 0.0353(2) 0.0260(1) 0.00346(9) -0.00662(9) -0.01446(10)
P(1) 0.0294(5) 0.0325(6) 0.0265(5) 0.0034(4) -0.0038(4) -0.0138(4)
N(1) 0.057(3) 0.101(5) 0.062(3) 0.000(3) -0.023(3) -0.049(3)
C(1) 0.037(2) 0.055(3) 0.034(2) 0.004(2) -0.006(2) -0.024(2)
C(2) 0.030(2) 0.038(2) 0.042(2) 0.003(2) -0.006(2) -0.021(2)
C(3) 0.032(2) 0.060(4) 0.077(4) 0.003(2) -0.003(2) -0.040(3)
C(4) 0.033(3) 0.068(4) 0.118(6) 0.011(3) -0.019(3) -0.048(4)
C(5) 0.042(3) 0.070(5) 0.123(7) -0.007(3) -0.019(4) -0.047(4)
C(6) 0.051(3) 0.057(4) 0.117(6) 0.005(3) -0.029(4) -0.053(4)
C(7) 0.038(2) 0.039(3) 0.066(3) 0.004(2) -0.015(2) -0.025(2)
C(8) 0.039(2) 0.044(3) 0.027(2) 0.003(2) -0.007(2) -0.014(2)
C(9) 0.055(3) 0.052(3) 0.040(2) 0.017(2) -0.019(2) -0.018(2)
C(10) 0.058(3) 0.067(4) 0.057(3) 0.017(3) -0.030(3) -0.014(3)
C(11) 0.073(4) 0.070(4) 0.037(3) -0.006(3) -0.024(3) -0.006(3)
C(12) 0.070(4) 0.081(4) 0.032(2) 0.005(3) -0.014(2) -0.026(3)
C(13) 0.050(3) 0.068(4) 0.031(2) 0.012(2) -0.007(2) -0.021(2)
C(14) 0.039(2) 0.032(2) 0.040(2) 0.005(2) -0.010(2) -0.017(2)
C(15) 0.060(3) 0.045(3) 0.069(4) 0.009(2) -0.029(3) -0.031(3)
C(16) 0.072(4) 0.045(3) 0.083(4) 0.012(3) -0.025(3) -0.040(3)
C(17) 0.074(4) 0.032(3) 0.072(4) 0.011(2) -0.014(3) -0.019(3)
C(18) 0.068(4) 0.045(3) 0.059(3) 0.015(3) -0.020(3) -0.011(3)
C(19) 0.065(3) 0.041(3) 0.048(3) 0.010(2) -0.025(3) -0.015(2)

loop_
_atom_site_label
_atom_site_fract_x
_atom_site_fract_y
_atom_site_fract_z
_atom_site_U_iso_or_equiv
_atom_site_thermal_displace_type
_atom_site_calc_flag
_atom_site_calc_attached_atom
Pt(1) 0.0000 0.0000 0.0000 0.03095(7) Uani ? ?
P(1) 0.2030(1) 0.0277(1) -0.2009(1) 0.0312(3) Uani ? ?
N(1) 0.1993(6) 0.1089(8) 0.1156(6) 0.068(2) Uani ? ?
C(1) 0.1272(5) 0.0692(6) 0.0771(5) 0.043(1) Uani ? ?
C(2) 0.3703(5) 0.1308(5) -0.2235(5) 0.038(1) Uani ? ?
C(3) 0.5153(6) 0.1092(7) -0.3150(8) 0.059(2) Uani ? ?
C(4) 0.6402(6) 0.1829(8) -0.3006(10) 0.074(2) Uani ? ?
C(5) 0.6362(7) 0.3392(9) -0.343(1) 0.080(2) Uani ? ?
C(6) 0.4910(7) 0.3640(8) -0.2576(10) 0.070(2) Uani ? ?
C(7) 0.3637(6) 0.2924(6) -0.2693(7) 0.049(1) Uani ? ?
C(8) 0.1645(5) 0.1067(5) -0.3667(5) 0.039(1) Uani ? ?
C(9) 0.0953(6) 0.2449(6) -0.3898(6) 0.050(1) Uani ? ?
C(10) 0.0456(7) 0.2848(8) -0.5163(7) 0.064(2) Uani ? ?
C(11) 0.1686(8) 0.3000(8) -0.6513(6) 0.065(2) Uani ? ?
C(12) 0.2390(8) 0.1661(8) -0.6270(6) 0.062(2) Uani ? ?
C(13) 0.2921(6) 0.1265(7) -0.5036(5) 0.052(1) Uani ? ?
C(14) 0.2551(5) -0.1494(5) -0.1858(5) 0.038(1) Uani ? ?
C(15) 0.1468(7) -0.2454(7) -0.1966(7) 0.055(2) Uani ? ?
C(16) 0.2020(8) -0.3882(7) -0.1874(8) 0.064(2) Uani ? ?
C(17) 0.2296(8) -0.4687(7) -0.0504(8) 0.065(2) Uani ? ?
C(18) 0.3359(8) -0.3750(7) -0.0385(7) 0.063(2) Uani ? ?
C(19) 0.2844(7) -0.2316(6) -0.0472(6) 0.052(1) Uani ? ?
H(1) 0.3717 0.0941 -0.1296 0.0455 Uani ? ?
H(2) 0.5189 0.0083 -0.2827 0.0702 Uani ? ?
H(3) 0.5251 0.1516 -0.4129 0.0702 Uani ? ?
H(4) 0.6324 0.1362 -0.2033 0.0882 Uani ? ?
H(5) 0.7304 0.1725 -0.3609 0.0882 Uani ? ?
H(6) 0.7107 0.3779 -0.3256 0.0963 Uani ? ?
H(7) 0.6526 0.3876 -0.4422 0.0963 Uani ? ?
H(8) 0.4793 0.3243 -0.1593 0.0842 Uani ? ?
H(9) 0.4900 0.4656 -0.2935 0.0842 Uani ? ?
H(10) 0.3697 0.3378 -0.3660 0.0584 Uani ? ?
H(11) 0.2744 0.3034 -0.2082 0.0584 Uani ? ?
H(12) 0.0920 0.0364 -0.3532 0.0464 Uani ? ?
H(13) 0.0139 0.2279 -0.3050 0.0595 Uani ? ?
H(14) 0.1648 0.3223 -0.4108 0.0595 Uani ? ?
H(15) -0.0302 0.2108 -0.4906 0.0764 Uani ? ?
H(16) 0.0101 0.3744 -0.5353 0.0764 Uani ? ?
H(17) 0.1311 0.3171 -0.7240 0.0782 Uani ? ?
H(18) 0.2400 0.3804 -0.6823 0.0782 Uani ? ?
H(19) 0.1701 0.0874 -0.6043 0.0749 Uani ? ?
H(20) 0.3196 0.1835 -0.7125 0.0749 Uani ? ?
H(21) 0.3658 0.2021 -0.5283 0.0630 Uani ? ?
H(22) 0.3306 0.0385 -0.4869 0.0630 Uani ? ?
H(23) 0.3444 -0.1298 -0.2642 0.0462 Uani ? ?
H(24) 0.0556 -0.2670 -0.1198 0.0658 Uani ? ?
H(25) 0.1354 -0.1950 -0.2859 0.0658 Uani ? ?
H(26) 0.1310 -0.4481 -0.1894 0.0767 Uani ? ?
H(27) 0.2901 -0.3666 -0.2677 0.0767 Uani ? ?
H(28) 0.1403 -0.4958 0.0299 0.0781 Uani ? ?
H(29) 0.2683 -0.5534 -0.0505 0.0781 Uani ? ?
H(30) 0.3464 -0.4265 0.0511 0.0753 Uani ? ?
H(31) 0.4273 -0.3542 -0.1148 0.0753 Uani ? ?
H(32) 0.3574 -0.1728 -0.0465 0.0627 Uani ? ?
H(33) 0.1973 -0.2517 0.0337 0.0627 Uani ? ?

loop_
_atom_type_symbol
_atom_type_oxidation_number
_atom_type_number_in_cell
_atom_type_scat_dispersion_real
_atom_type_scat_dispersion_imag
_atom_type_scat_source
C 0 38 0.003 0.002 'International Tables'
H 0 66 0.000 0.000 'International Tables'
N 0 2 0.006 0.003 'International Tables'
P 0 2 0.102 0.094 'International Tables'
Pt 0 1 -1.703 8.390 'International Tables'

loop_
_geom_angle_atom_site_label_1
_geom_angle_atom_site_label_2
_geom_angle_atom_site_label_3
_geom_angle
_geom_angle_site_symmetry_1
_geom_angle_site_symmetry_2
_geom_angle_site_symmetry_3
_geom_angle_publ_flag
P(1) Pt(1) P(1) 180.0 ? ? ? yes
P(1) Pt(1) C(1) 90.8(1) ? ? ? yes
P(1) Pt(1) C(1) 89.2(1) ? ? ? yes
P(1) Pt(1) C(1) 89.2(1) ? ? ? yes
P(1) Pt(1) C(1) 90.8(1) ? ? ? yes
C(1) Pt(1) C(1) 180.0 ? ? ? yes
Pt(1) P(1) C(2) 113.8(2) ? ? ? yes
Pt(1) P(1) C(8) 111.5(2) ? ? ? yes
Pt(1) P(1) C(14) 111.3(1) ? ? ? yes
C(2) P(1) C(8) 111.0(2) ? ? ? yes
C(2) P(1) C(14) 103.6(2) ? ? ? yes
C(8) P(1) C(14) 104.8(2) ? ? ? yes
Pt(1) C(1) N(1) 178.2(5) ? ? ? yes
P(1) C(2) C(3) 117.0(4) ? ? ? yes
P(1) C(2) C(7) 112.9(3) ? ? ? yes
C(3) C(2) C(7) 110.7(4) ? ? ? yes
C(2) C(3) C(4) 109.1(5) ? ? ? yes
C(3) C(4) C(5) 112.1(6) ? ? ? yes
C(4) C(5) C(6) 111.5(6) ? ? ? yes
C(5) C(6) C(7) 111.9(6) ? ? ? yes
C(2) C(7) C(6) 109.8(5) ? ? ? yes
P(1) C(8) C(9) 114.4(3) ? ? ? yes
P(1) C(8) C(13) 114.7(4) ? ? ? yes
C(9) C(8) C(13) 111.4(4) ? ? ? yes
C(8) C(9) C(10) 109.1(5) ? ? ? yes
C(9) C(10) C(11) 111.9(5) ? ? ? yes
C(10) C(11) C(12) 112.2(5) ? ? ? yes
C(11) C(12) C(13) 111.4(5) ? ? ? yes
C(8) C(13) C(12) 109.5(5) ? ? ? yes
P(1) C(14) C(15) 114.4(4) ? ? ? yes
P(1) C(14) C(19) 110.7(4) ? ? ? yes
C(15) C(14) C(19) 110.7(4) ? ? ? yes
C(14) C(15) C(16) 110.4(5) ? ? ? yes
C(15) C(16) C(17) 111.2(6) ? ? ? yes
C(16) C(17) C(18) 111.1(5) ? ? ? yes
C(17) C(18) C(19) 111.7(6) ? ? ? yes
C(14) C(19) C(18) 110.8(5) ? ? ? yes

loop_
_geom_bond_atom_site_label_1
_geom_bond_atom_site_label_2
_geom_bond_distance
_geom_bond_site_symmetry_1
_geom_bond_site_symmetry_2
_geom_bond_publ_flag
Pt(1) P(1) 2.336(1) ? ? yes
Pt(1) P(1) 2.336(1) ? ? yes
Pt(1) C(1) 2.021(5) ? ? yes
Pt(1) C(1) 2.021(5) ? ? yes
P(1) C(2) 1.858(5) ? ? yes
P(1) C(8) 1.843(5) ? ? yes
P(1) C(14) 1.845(5) ? ? yes
N(1) C(1) 1.105(7) ? ? yes
C(2) C(3) 1.523(7) ? ? yes
C(2) C(7) 1.528(7) ? ? yes
C(3) C(4) 1.544(9) ? ? yes
C(4) C(5) 1.48(1) ? ? yes
C(5) C(6) 1.51(1) ? ? yes
C(6) C(7) 1.535(8) ? ? yes
C(8) C(9) 1.536(7) ? ? yes
C(8) C(13) 1.535(7) ? ? yes
C(9) C(10) 1.536(8) ? ? yes
C(10) C(11) 1.51(1) ? ? yes
C(11) C(12) 1.50(1) ? ? yes
C(12) C(13) 1.526(8) ? ? yes
C(14) C(15) 1.530(7) ? ? yes
C(14) C(19) 1.538(7) ? ? yes
C(15) C(16) 1.539(9) ? ? yes
C(16) C(17) 1.51(1) ? ? yes
C(17) C(18) 1.51(1) ? ? yes
C(18) C(19) 1.533(9) ? ? yes
